data_2203065
loop_
_publ_author_name
'Ren, X. M.'
'Okudera, H.'
'Kremer, R. K.'

_publ_section_title
;Triaqua-1\k<i>O</i>,2\k<i>O</i>,3\k<i>O</i>-hexakis-\m-chloroacetato-1:2\k^4^<i>O</i>:<i>O</i>';2:3\k^4^<i>O</i>:<i>O</i>';1:3\k^4^<i>O</i>:<i>O</i>'-\m~3~-oxo-triiron(III)
 nitrate trihydrate
;
_journal_issue 1
_journal_name_full 'Acta Crystallographica Section E'
_journal_page_first m14
_journal_page_last m16
_journal_paper_doi 10.1107/S1600536803026400
_journal_volume 60
_journal_year 2004
_chemical_formula_iupac '[Fe3 O (C2 H2 Cl O2)6 (H2 O)3] N O3 , 3H2 O'
_chemical_formula_moiety 'C12 H18 Cl6 Fe3 O16 + , N O3 - , 3H2 O'
_chemical_formula_sum 'C12 H24 Cl6 Fe3 N O22'
_chemical_formula_weight 914.57
_chemical_name_systematic
;
Triaqua-1\kO,2\kO,3\kO-hexakis-\m-monochloroacetato-
1:2\k^4^O:O';2:3\k^4^O:O';1:3\k^4^O:O'-\m~3~-oxo-triiron(III)
nitrate trihydrate
;
_space_group_IT_number 14
_symmetry_cell_setting monoclinic
_symmetry_space_group_name_Hall '-P 2ybc'
_symmetry_space_group_name_H-M 'P 1 21/c 1'
_atom_sites_solution_hydrogens geom
_atom_sites_solution_primary direct
_atom_sites_solution_secondary difmap
_audit_creation_method SHELXL97
_cell_angle_alpha 90
_cell_angle_beta 96.35(3)
_cell_angle_gamma 90
_cell_formula_units_Z 4
_cell_length_a 12.523(3)
_cell_length_b 14.768(3)
_cell_length_c 17.601(4)
_cell_measurement_reflns_used 24332
_cell_measurement_temperature 293(2)
_cell_measurement_theta_max 32.17
_cell_measurement_theta_min 1.80
_cell_volume 3235.2(13)
_computing_cell_refinement IPDS
_computing_data_collection 'IPDS (Stoe & Cie, 1998)'
_computing_data_reduction 'X-RED (Stoe & Cie, 1998)'
_computing_molecular_graphics 'SHELXTL (Sheldrick, 1997b)'
_computing_publication_material SHELXTL
_computing_structure_refinement 'SHELXL97 (Sheldrick, 1997a)'
_computing_structure_solution 'SHELXS97 (Sheldrick, 1990)'
_diffrn_ambient_temperature 293(2)
_diffrn_measured_fraction_theta_full 0.999
_diffrn_measured_fraction_theta_max 0.999
_diffrn_measurement_device_type 'Stoe IPDS II'
_diffrn_measurement_method \f
_diffrn_radiation_monochromator graphite
_diffrn_radiation_source 'fine-focus sealed tube'
_diffrn_radiation_type MoK\a
_diffrn_radiation_wavelength 0.71073
_diffrn_reflns_av_R_equivalents 0.038
_diffrn_reflns_av_sigmaI/netI 0.031
_diffrn_reflns_limit_h_max 14
_diffrn_reflns_limit_h_min -14
_diffrn_reflns_limit_k_max 17
_diffrn_reflns_limit_k_min -17
_diffrn_reflns_limit_l_max 20
_diffrn_reflns_limit_l_min -20
_diffrn_reflns_number 20401
_diffrn_reflns_theta_full 25.00
_diffrn_reflns_theta_max 25.00
_diffrn_reflns_theta_min 2.14
_diffrn_standards_decay_% 0
_diffrn_standards_interval_count 0
_diffrn_standards_interval_time 0
_diffrn_standards_number 0
_exptl_absorpt_coefficient_mu 1.907
_exptl_absorpt_correction_T_max 0.677
_exptl_absorpt_correction_T_min 0.598
_exptl_absorpt_correction_type numerical
_exptl_absorpt_process_details '(IPDS; Stoe & Cie, 1998)'
_exptl_crystal_colour red
_exptl_crystal_density_diffrn 1.878
_exptl_crystal_density_meas ?
_exptl_crystal_density_method .
_exptl_crystal_description block
_exptl_crystal_F_000 1836
_exptl_crystal_size_max 0.4
_exptl_crystal_size_mid 0.4
_exptl_crystal_size_min 0.3
_refine_diff_density_max 0.81
_refine_diff_density_min -0.62
_refine_ls_extinction_coef 0.0037(4)
_refine_ls_extinction_expression Fc^*^=kFc[1+0.001xFc^2^\l^3^/sin(2\q)]^-1/4^
_refine_ls_extinction_method 'SHELXL97 (Sheldrick, 1997a)'
_refine_ls_goodness_of_fit_ref 1.056
_refine_ls_hydrogen_treatment constr
_refine_ls_matrix_type full
_refine_ls_number_parameters 425
_refine_ls_number_reflns 5682
_refine_ls_number_restraints 0
_refine_ls_restrained_S_all 1.056
_refine_ls_R_factor_all 0.045
_refine_ls_R_factor_gt 0.035
_refine_ls_shift/su_max 0.001
_refine_ls_shift/su_mean 0.000
_refine_ls_structure_factor_coef Fsqd
_refine_ls_weighting_details 'calc w = 1/[\s^2^(Fo^2^)+(0.065P)^2^] where P=(Fo^2^+2Fc^2^)/3'
_refine_ls_weighting_scheme calc
_refine_ls_wR_factor_gt 0.096
_refine_ls_wR_factor_ref 0.099
_reflns_number_gt 4634
_reflns_number_total 5682
_reflns_threshold_expression I>2\s(I)
_cod_data_source_file hb6001.cif
_cod_data_source_block I
_cod_original_cell_volume 3235.1(11)
_cod_original_sg_symbol_H-M 'P 21/c'
_cod_database_code 2203065
_cod_database_fobs_code 2203065

loop_
_symmetry_equiv_pos_as_xyz
'x, y, z'
'-x, y+1/2, -z+1/2'
'-x, -y, -z'
'x, -y-1/2, z-1/2'

loop_
_atom_site_label
_atom_site_fract_x
_atom_site_fract_y
_atom_site_fract_z
_atom_site_U_iso_or_equiv
_atom_site_adp_type
_atom_site_calc_flag
_atom_site_refinement_flags
_atom_site_occupancy
_atom_site_disorder_assembly
_atom_site_disorder_group
_atom_site_type_symbol
Fe1 0.16289(3) 0.53507(3) 0.26795(3) 0.02671(14) Uani d . 1 . . Fe
Fe2 0.15971(3) 0.69874(3) 0.39758(3) 0.02638(13) Uani d . 1 . . Fe
Fe3 0.38400(3) 0.58768(3) 0.37855(3) 0.02703(13) Uani d . 1 . . Fe
Cl1 0.3721(8) 0.6029(10) 0.0531(2) 0.087(3) Uani d P 0.58(2) A 2 Cl
Cl1' 0.3901(6) 0.5518(15) 0.0564(3) 0.098(3) Uani d P 0.42(2) A 1 Cl
Cl2 0.40111(10) 0.26626(8) 0.45033(7) 0.0651(3) Uani d . 1 . . Cl
Cl3 -0.0748(13) 0.723(2) 0.0951(3) 0.082(4) Uani d P 0.54(4) B 2 Cl
Cl3' -0.0353(17) 0.7569(7) 0.0936(3) 0.058(3) Uani d P 0.46(4) B 1 Cl
Cl4 -0.16233(7) 0.55964(7) 0.47384(6) 0.0480(2) Uani d . 1 . . Cl
Cl5 0.54314(10) 0.86320(9) 0.31807(11) 0.0871(5) Uani d . 1 . . Cl
Cl6 0.27184(8) 0.70058(8) 0.67022(6) 0.0532(3) Uani d . 1 . . Cl
O1 0.23500(16) 0.60744(14) 0.34763(12) 0.0265(5) Uani d . 1 . . O
O2 0.42305(19) 0.5769(2) 0.27254(15) 0.0467(6) Uani d . 1 . . O
O3 0.27375(19) 0.55714(18) 0.19306(14) 0.0385(6) Uani d . 1 . . O
O4 0.37267(19) 0.45131(16) 0.39057(16) 0.0414(6) Uani d . 1 . . O
O5 0.23616(19) 0.41828(16) 0.30239(15) 0.0394(6) Uani d . 1 . . O
O6 0.07765(19) 0.63709(17) 0.21230(14) 0.0375(5) Uani d . 1 . . O
O7 0.0731(2) 0.74207(17) 0.30216(15) 0.0437(6) Uani d . 1 . . O
O8 0.04009(18) 0.50689(16) 0.32835(14) 0.0365(5) Uani d . 1 . . O
O9 0.03890(18) 0.61447(16) 0.41758(15) 0.0367(5) Uani d . 1 . . O
O10 0.26591(18) 0.79940(15) 0.37992(15) 0.0374(6) Uani d . 1 . . O
O11 0.41725(18) 0.72095(16) 0.37511(17) 0.0430(6) Uani d . 1 . . O
O12 0.37796(18) 0.59348(18) 0.49122(14) 0.0379(6) Uani d . 1 . . O
O13 0.23212(18) 0.67743(17) 0.50410(14) 0.0368(5) Uani d . 1 . . O
O1W 0.08128(19) 0.45735(17) 0.18504(14) 0.0394(6) Uani d . 1 . . O
H1WA 0.1129 0.4064 0.1856 0.047 Uiso d R 1 . . H
H1WB 0.0889 0.4820 0.1423 0.047 Uiso d R 1 . . H
O2W 0.07216(19) 0.79589(17) 0.44474(16) 0.0421(6) Uani d . 1 . . O
H2WA 0.0160 0.7721 0.4592 0.063 Uiso d R 1 . . H
H2WB 0.0542 0.8365 0.4115 0.063 Uiso d R 1 . . H
O3W 0.54858(17) 0.57309(17) 0.40605(15) 0.0389(6) Uani d . 1 . . O
H3WB 0.5636 0.6020 0.4476 0.047 Uiso d R 1 . . H
H3WA 0.5844 0.5987 0.3737 0.047 Uiso d R 1 . . H
C1 0.3718(3) 0.5750(2) 0.2081(2) 0.0367(8) Uani d . 1 A . C
C2 0.4394(3) 0.6004(3) 0.1461(2) 0.0529(10) Uani d . 1 . . C
H2A 0.5126 0.5802 0.1603 0.063 Uiso calc R 1 A 1 H
H2B 0.4405 0.6658 0.1412 0.063 Uiso calc R 1 A 1 H
C3 0.3107(3) 0.3977(2) 0.3531(2) 0.0346(8) Uani d . 1 . . C
C4 0.3251(4) 0.2973(3) 0.3646(3) 0.0569(12) Uani d . 1 . . C
H4A 0.3596 0.2730 0.3223 0.068 Uiso calc R 1 . . H
H4B 0.2547 0.2695 0.3630 0.068 Uiso calc R 1 . . H
C5 0.0503(2) 0.7123(2) 0.2364(2) 0.0321(7) Uani d . 1 B . C
C6 -0.0180(3) 0.7771(3) 0.1863(2) 0.0487(10) Uani d . 1 . . C
H6A 0.0134 0.8370 0.1937 0.058 Uiso calc R 1 B 1 H
H6B -0.0883 0.7793 0.2044 0.058 Uiso calc R 1 B 1 H
C7 0.0034(2) 0.5450(2) 0.38399(19) 0.0285(7) Uani d . 1 . . C
C8 -0.0915(3) 0.4962(2) 0.4113(2) 0.0359(8) Uani d . 1 . . C
H8A -0.0660 0.4409 0.4369 0.043 Uiso calc R 1 . . H
H8B -0.1406 0.4792 0.3671 0.043 Uiso calc R 1 . . H
C9 0.3635(2) 0.7916(2) 0.36991(19) 0.0303(7) Uani d . 1 . . C
C10 0.4178(3) 0.8787(2) 0.3520(2) 0.0406(8) Uani d . 1 . . C
H10A 0.4274 0.9156 0.3978 0.049 Uiso calc R 1 . . H
H10B 0.3712 0.9117 0.3138 0.049 Uiso calc R 1 . . H
C11 0.3152(2) 0.6358(2) 0.52996(19) 0.0307(7) Uani d . 1 . . C
C12 0.3476(3) 0.6314(3) 0.6148(2) 0.0389(8) Uani d . 1 . . C
H12A 0.4226 0.6486 0.6247 0.047 Uiso calc R 1 . . H
H12B 0.3415 0.5691 0.6313 0.047 Uiso calc R 1 . . H
N1 0.7387(3) 0.6175(2) 0.2832(2) 0.0493(8) Uani d . 1 . . N
O101 0.6878(3) 0.6670(2) 0.3224(2) 0.0739(10) Uani d . 1 . . O
O102 0.7062(3) 0.5407(3) 0.2676(3) 0.0844(11) Uani d . 1 . . O
O103 0.8243(3) 0.6441(3) 0.2641(3) 0.1067(17) Uani d . 1 . . O
O4W 0.85242(18) 0.80864(17) 0.38804(16) 0.0678(9) Uani d . 1 . . O
H4WA 0.8210 0.7695 0.3580 0.081 Uiso d R 1 . . H
H4WB 0.8176 0.8112 0.4268 0.081 Uiso d R 1 . . H
O5W 0.86887(18) 0.47066(17) 0.16201(16) 0.0841(12) Uani d R 1 . . O
H5WA 0.8586 0.4227 0.1875 0.101 Uiso d R 1 . . H
H5WB 0.8347 0.5169 0.1749 0.101 Uiso d R 1 . . H
O6W 0.1044(5) 0.9270(4) 0.5427(3) 0.094(2) Uani d P 0.670(8) . . O
H6WA 0.1574 0.8951 0.5615 0.112 Uiso d PR 0.670(8) . . H
H6WB 0.1283 0.9721 0.5198 0.112 Uiso d PR 0.670(8) . . H
O7W 0.7833(13) 0.9143(8) 0.5050(7) 0.098(5) Uani d P 0.330(8) . . O
H7WA 0.7174 0.9279 0.5058 0.118 Uiso d PR 0.330(8) . . H
H7WB 0.8071 0.8872 0.5460 0.118 Uiso d PR 0.330(8) . . H

loop_
_atom_site_aniso_label
_atom_site_aniso_U_11
_atom_site_aniso_U_22
_atom_site_aniso_U_33
_atom_site_aniso_U_12
_atom_site_aniso_U_13
_atom_site_aniso_U_23
Fe1 0.0260(2) 0.0252(2) 0.0292(3) 0.00076(17) 0.00446(17) 0.00020(19)
Fe2 0.0226(2) 0.0226(2) 0.0346(3) 0.00037(16) 0.00585(17) -0.00076(19)
Fe3 0.0213(2) 0.0235(2) 0.0369(3) 0.00034(16) 0.00618(17) 0.00037(19)
Cl1 0.087(4) 0.139(6) 0.0375(13) -0.034(3) 0.0191(14) 0.010(2)
Cl1' 0.101(3) 0.154(8) 0.047(2) 0.042(4) 0.0321(19) 0.020(3)
Cl2 0.0728(7) 0.0418(6) 0.0756(8) 0.0042(5) -0.0139(6) 0.0149(5)
Cl3 0.072(4) 0.133(10) 0.0389(14) 0.046(6) -0.0048(17) -0.002(2)
Cl3' 0.078(6) 0.063(4) 0.0303(14) 0.028(3) -0.0020(18) 0.0014(14)
Cl4 0.0349(4) 0.0535(6) 0.0586(6) -0.0027(4) 0.0189(4) -0.0026(5)
Cl5 0.0594(7) 0.0531(7) 0.1596(15) -0.0036(5) 0.0608(8) 0.0183(8)
Cl6 0.0556(6) 0.0613(7) 0.0436(5) 0.0082(5) 0.0086(4) -0.0122(5)
O1 0.0234(10) 0.0239(11) 0.0327(12) 0.0000(8) 0.0052(8) 0.0006(9)
O2 0.0306(12) 0.0676(18) 0.0434(15) 0.0006(12) 0.0111(11) -0.0080(14)
O3 0.0349(13) 0.0474(15) 0.0350(13) 0.0008(10) 0.0114(10) -0.0001(11)
O4 0.0325(12) 0.0226(12) 0.0669(18) -0.0013(9) -0.0050(11) 0.0027(12)
O5 0.0416(13) 0.0256(12) 0.0490(15) 0.0035(10) -0.0043(11) 0.0012(11)
O6 0.0402(13) 0.0343(13) 0.0368(13) 0.0099(10) -0.0005(10) 0.0023(11)
O7 0.0469(14) 0.0382(14) 0.0437(15) 0.0139(11) -0.0056(11) -0.0038(12)
O8 0.0351(12) 0.0370(13) 0.0389(14) -0.0092(10) 0.0109(10) -0.0030(11)
O9 0.0305(11) 0.0330(13) 0.0483(14) -0.0047(10) 0.0130(10) -0.0065(11)
O10 0.0324(12) 0.0282(12) 0.0533(15) -0.0033(9) 0.0122(10) -0.0010(11)
O11 0.0275(11) 0.0274(13) 0.0738(19) -0.0032(10) 0.0047(11) 0.0047(12)
O12 0.0296(12) 0.0497(15) 0.0353(13) 0.0065(10) 0.0071(10) -0.0018(11)
O13 0.0332(12) 0.0398(13) 0.0370(13) 0.0072(10) 0.0025(10) -0.0003(11)
O1W 0.0418(13) 0.0365(13) 0.0392(14) 0.0018(10) 0.0013(10) -0.0057(11)
O2W 0.0354(12) 0.0390(14) 0.0532(16) 0.0064(10) 0.0106(11) -0.0064(12)
O3W 0.0266(11) 0.0415(14) 0.0494(15) 0.0012(10) 0.0077(10) 0.0024(12)
C1 0.0371(19) 0.0300(17) 0.046(2) 0.0049(14) 0.0190(16) 0.0012(16)
C2 0.052(2) 0.060(3) 0.052(2) 0.0057(19) 0.0274(19) 0.010(2)
C3 0.0280(16) 0.0266(17) 0.050(2) -0.0006(13) 0.0094(15) -0.0007(16)
C4 0.053(2) 0.029(2) 0.083(3) -0.0038(17) -0.021(2) 0.006(2)
C5 0.0243(15) 0.0304(18) 0.042(2) 0.0024(13) 0.0067(13) 0.0100(16)
C6 0.048(2) 0.043(2) 0.054(2) 0.0087(17) -0.0017(18) 0.0147(19)
C7 0.0254(15) 0.0268(16) 0.0329(17) -0.0017(12) 0.0017(13) 0.0046(14)
C8 0.0306(16) 0.0389(19) 0.0392(19) -0.0080(14) 0.0092(14) 0.0009(16)
C9 0.0315(17) 0.0259(17) 0.0335(17) -0.0050(13) 0.0041(13) -0.0011(14)
C10 0.0365(18) 0.0298(18) 0.057(2) -0.0049(14) 0.0125(16) 0.0029(17)
C11 0.0267(15) 0.0285(16) 0.0376(18) -0.0064(13) 0.0063(13) 0.0021(15)
C12 0.0366(18) 0.045(2) 0.0357(19) 0.0033(15) 0.0049(14) -0.0001(17)
N1 0.0403(17) 0.050(2) 0.060(2) 0.0063(15) 0.0130(16) 0.0121(18)
O101 0.075(2) 0.060(2) 0.092(3) 0.0108(17) 0.031(2) -0.0043(19)
O102 0.091(3) 0.061(2) 0.101(3) -0.0123(19) 0.006(2) -0.015(2)
O103 0.063(2) 0.102(3) 0.165(5) 0.001(2) 0.062(3) 0.041(3)
O4W 0.0586(19) 0.061(2) 0.082(2) -0.0081(15) 0.0015(16) 0.0166(18)
O5W 0.0531(19) 0.073(2) 0.127(3) -0.0043(16) 0.016(2) -0.043(2)
O6W 0.103(4) 0.104(5) 0.080(4) -0.047(4) 0.035(3) -0.071(4)
O7W 0.158(13) 0.066(8) 0.076(8) 0.042(8) 0.042(8) 0.023(6)

loop_
_atom_type_symbol
_atom_type_description
_atom_type_scat_dispersion_real
_atom_type_scat_dispersion_imag
_atom_type_scat_source
C C 0.0033 0.0016 'International Tables Vol C Tables 4.2.6.8 and 6.1.1.4'
H H 0.0000 0.0000 'International Tables Vol C Tables 4.2.6.8 and 6.1.1.4'
N N 0.0061 0.0033 'International Tables Vol C Tables 4.2.6.8 and 6.1.1.4'
O O 0.0106 0.0060 'International Tables Vol C Tables 4.2.6.8 and 6.1.1.4'
Cl Cl 0.1484 0.1585 'International Tables Vol C Tables 4.2.6.8 and 6.1.1.4'
Fe Fe 0.3463 0.8444 'International Tables Vol C Tables 4.2.6.8 and 6.1.1.4'

loop_
_geom_angle_atom_site_label_1
_geom_angle_atom_site_label_2
_geom_angle_atom_site_label_3
_geom_angle
_geom_angle_publ_flag
O1 Fe1 O8 93.14(9) ?
O1 Fe1 O5 95.48(10) ?
O8 Fe1 O5 90.76(11) ?
O1 Fe1 O6 96.87(10) ?
O8 Fe1 O6 90.95(10) ?
O5 Fe1 O6 167.42(10) ?
O1 Fe1 O1W 177.95(10) ?
O8 Fe1 O1W 84.81(10) ?
O5 Fe1 O1W 84.78(10) ?
O6 Fe1 O1W 82.96(10) ?
O1 Fe1 O3 94.86(10) ?
O8 Fe1 O3 171.70(10) ?
O5 Fe1 O3 90.66(11) ?
O6 Fe1 O3 85.93(10) ?
O1W Fe1 O3 87.17(10) ?
O1 Fe2 O7 95.09(10) ?
O1 Fe2 O13 97.09(9) ?
O7 Fe2 O13 167.77(10) ?
O1 Fe2 O9 93.58(9) ?
O7 Fe2 O9 89.78(11) ?
O13 Fe2 O9 90.59(10) ?
O1 Fe2 O2W 176.27(10) ?
O7 Fe2 O2W 81.40(11) ?
O13 Fe2 O2W 86.45(10) ?
O9 Fe2 O2W 85.17(10) ?
O1 Fe2 O10 94.63(9) ?
O7 Fe2 O10 86.64(11) ?
O13 Fe2 O10 91.24(11) ?
O9 Fe2 O10 171.30(10) ?
O2W Fe2 O10 86.46(10) ?
O1 Fe3 O2 94.53(10) ?
O1 Fe3 O12 97.68(10) ?
O2 Fe3 O12 167.79(10) ?
O1 Fe3 O11 92.34(9) ?
O2 Fe3 O11 88.70(12) ?
O12 Fe3 O11 91.07(11) ?
O1 Fe3 O4 95.97(9) ?
O2 Fe3 O4 92.59(12) ?
O12 Fe3 O4 85.89(11) ?
O11 Fe3 O4 171.46(10) ?
O1 Fe3 O3W 175.75(10) ?
O2 Fe3 O3W 82.50(11) ?
O12 Fe3 O3W 85.32(10) ?
O11 Fe3 O3W 84.56(10) ?
O4 Fe3 O3W 87.23(10) ?
Fe3 O1 Fe1 119.49(11) yes
Fe3 O1 Fe2 119.52(11) yes
Fe1 O1 Fe2 120.99(11) yes
C1 O2 Fe3 134.7(2) ?
C1 O3 Fe1 128.0(2) ?
C3 O4 Fe3 128.4(2) ?
C3 O5 Fe1 134.4(2) ?
C5 O6 Fe1 130.1(2) ?
C5 O7 Fe2 135.8(2) ?
C7 O8 Fe1 133.3(2) ?
C7 O9 Fe2 131.4(2) ?
C9 O10 Fe2 127.8(2) ?
C9 O11 Fe3 135.4(2) ?
C11 O12 Fe3 130.8(2) ?
C11 O13 Fe2 133.3(2) ?
Fe1 O1W H1WA 107.0 ?
Fe1 O1W H1WB 107.2 ?
H1WA O1W H1WB 106.9 ?
Fe2 O2W H2WA 109.4 ?
Fe2 O2W H2WB 109.2 ?
H2WA O2W H2WB 109.5 ?
Fe3 O3W H3WB 105.6 ?
Fe3 O3W H3WA 112.4 ?
H3WB O3W H3WA 105.6 ?
O2 C1 O3 126.4(3) ?
O2 C1 C2 112.5(3) ?
O3 C1 C2 121.1(4) ?
C1 C2 Cl1 115.5(4) ?
C1 C2 Cl1' 112.1(5) ?
Cl1 C2 Cl1' 25.7(2) ?
C1 C2 H2A 109.2 ?
Cl1 C2 H2A 126.1 ?
Cl1' C2 H2A 109.2 ?
C1 C2 H2B 109.2 ?
Cl1 C2 H2B 84.6 ?
Cl1' C2 H2B 109.2 ?
H2A C2 H2B 107.9 ?
O4 C3 O5 126.4(3) ?
O4 C3 C4 119.8(3) ?
O5 C3 C4 113.7(3) ?
C3 C4 Cl2 114.7(3) ?
C3 C4 H4A 108.6 ?
Cl2 C4 H4A 108.6 ?
C3 C4 H4B 108.6 ?
Cl2 C4 H4B 108.6 ?
H4A C4 H4B 107.6 ?
O7 C5 O6 126.0(3) ?
O7 C5 C6 112.2(3) ?
O6 C5 C6 121.8(3) ?
C5 C6 Cl3' 118.0(4) ?
C5 C6 Cl3 111.7(6) ?
Cl3' C6 Cl3 22.2(2) ?
C5 C6 H6A 107.8 ?
Cl3' C6 H6A 107.8 ?
Cl3 C6 H6A 128.2 ?
C5 C6 H6B 107.8 ?
Cl3' C6 H6B 107.8 ?
Cl3 C6 H6B 91.3 ?
H6A C6 H6B 107.2 ?
O9 C7 O8 126.7(3) ?
O9 C7 C8 119.7(3) ?
O8 C7 C8 113.6(3) ?
C7 C8 Cl4 114.4(3) ?
C7 C8 H8A 108.7 ?
Cl4 C8 H8A 108.7 ?
C7 C8 H8B 108.7 ?
Cl4 C8 H8B 108.7 ?
H8A C8 H8B 107.6 ?
O11 C9 O10 126.5(3) ?
O11 C9 C10 118.7(3) ?
O10 C9 C10 114.8(3) ?
C9 C10 Cl5 113.7(3) ?
C9 C10 H10A 108.8 ?
Cl5 C10 H10A 108.8 ?
C9 C10 H10B 108.8 ?
Cl5 C10 H10B 108.8 ?
H10A C10 H10B 107.7 ?
O13 C11 O12 126.1(3) ?
O13 C11 C12 120.3(3) ?
O12 C11 C12 113.5(3) ?
C11 C12 Cl6 115.0(3) ?
C11 C12 H12A 108.5 ?
Cl6 C12 H12A 108.5 ?
C11 C12 H12B 108.5 ?
Cl6 C12 H12B 108.5 ?
H12A C12 H12B 107.5 ?
O103 N1 O102 121.0(4) ?
O103 N1 O101 119.2(4) ?
O102 N1 O101 119.7(4) ?
H4WA O4W H4WB 106.6 ?
H5WA O5W H5WB 114.5 ?
H6WA O6W H6WB 108.6 ?
H7WA O7W H7WB 110.4 ?

loop_
_geom_bond_atom_site_label_1
_geom_bond_atom_site_label_2
_geom_bond_distance
_geom_bond_publ_flag
Fe1 O1 1.909(2) yes
Fe1 O8 2.007(2) yes
Fe1 O5 2.015(2) yes
Fe1 O6 2.034(2) yes
Fe1 O1W 2.040(2) yes
Fe1 O3 2.043(2) yes
Fe2 O1 1.914(2) yes
Fe2 O7 2.001(3) yes
Fe2 O13 2.015(2) yes
Fe2 O9 2.020(2) yes
Fe2 O2W 2.037(2) yes
Fe2 O10 2.041(2) yes
Fe3 O1 1.907(2) yes
Fe3 O2 1.987(3) yes
Fe3 O12 1.995(2) yes
Fe3 O11 2.014(2) yes
Fe3 O4 2.032(2) yes
Fe3 O3W 2.076(2) yes
Cl1 C2 1.757(7) ?
Cl1' C2 1.783(12) ?
Cl2 C4 1.754(4) ?
Cl3 C6 1.863(17) ?
Cl3' C6 1.649(7) ?
Cl4 C8 1.759(4) ?
Cl5 C10 1.755(4) ?
Cl6 C12 1.762(4) ?
O2 C1 1.240(5) ?
O3 C1 1.255(4) ?
O4 C3 1.245(4) ?
O5 C3 1.256(4) ?
O6 C5 1.250(4) ?
O7 C5 1.242(4) ?
O8 C7 1.260(4) ?
O9 C7 1.241(4) ?
O10 C9 1.259(4) ?
O11 C9 1.240(4) ?
O12 C11 1.261(4) ?
O13 C11 1.250(4) ?
O1W H1WA 0.8501 ?
O1W H1WB 0.8500 ?
O2W H2WA 0.8500 ?
O2W H2WB 0.8501 ?
O3W H3WB 0.8501 ?
O3W H3WA 0.8510 ?
C1 C2 1.501(5) ?
C2 H2A 0.9700 ?
C2 H2B 0.9700 ?
C3 C4 1.505(5) ?
C4 H4A 0.9700 ?
C4 H4B 0.9700 ?
C5 C6 1.502(5) ?
C6 H6A 0.9700 ?
C6 H6B 0.9700 ?
C7 C8 1.513(4) ?
C8 H8A 0.9700 ?
C8 H8B 0.9700 ?
C9 C10 1.505(5) ?
C10 H10A 0.9700 ?
C10 H10B 0.9700 ?
C11 C12 1.504(5) ?
C12 H12A 0.9700 ?
C12 H12B 0.9700 ?
N1 O103 1.223(5) ?
N1 O102 1.226(5) ?
N1 O101 1.230(5) ?
O4W H4WA 0.8497 ?
O4W H4WB 0.8500 ?
O5W H5WA 0.8551 ?
O5W H5WB 0.8503 ?
O6W H6WA 0.8500 ?
O6W H6WB 0.8500 ?
O7W H7WA 0.8500 ?
O7W H7WB 0.8500 ?

loop_
_geom_hbond_atom_site_label_D
_geom_hbond_atom_site_label_H
_geom_hbond_atom_site_label_A
_geom_hbond_site_symmetry_A
_geom_hbond_distance_DH
_geom_hbond_distance_HA
_geom_hbond_distance_DA
_geom_hbond_angle_DHA
_geom_hbond_publ_flag
O1W H1WA O4W 2_645 0.85 2.02 2.721(4) 139 yes
O1W H1WB O6W 4_575 0.85 2.23 3.071(5) 168 yes
O2W H2WA O4W 1_455 0.85 2.34 2.828(3) 117 yes
O2W H2WA Cl3' 4_576 0.85 2.55 3.172(10) 130 yes
O3W H3WA O101 . 0.85 1.94 2.774(4) 166 yes
O6W H6WB O7W 3_676 0.85 2.08 2.904(15) 162 yes
O4W H4WA O101 . 0.85 2.29 3.071(5) 153 yes
O4W H4WA O103 . 0.85 2.49 3.258(6) 152 yes
O4W H4WB O7W . 0.85 2.13 2.796(12) 135 yes
O5W H5WA O10 2_645 0.86 2.60 3.085(3) 117 yes
O5W H5WB O102 . 0.85 2.44 3.084(5) 133 yes
O5W H5WB O103 . 0.85 2.46 3.214(6) 148 yes
O7W H7WA Cl1' 2_655 0.85 2.46 3.08(2) 131 yes
O7W H7WB Cl3 4_676 0.85 2.30 3.03(3) 143 yes
O6W H6WA Cl1 4_576 0.85 2.71 3.365(10) 135 yes
O6W H6WB O7W 3_676 0.85 2.08 2.904(15) 162 yes
